data_4308911
loop_
_publ_author_name
'Katharina Isele'
'Patrick Franz'
'Christina Ambrus'
'G\'erald Bernardinelli'
'Silvio Decurtins'
'Alan F. Williams'

_publ_contact_author
;
     Alan F. Williams'
     Department of Inorganic, Analytical and  Applied Chemistry
     University of Geneva
     30, quai E. Ansermet
     CH - 1211 Geneva 4
     Switzerland
;
_publ_contact_author_email Alan.Williams@chiam.unige.ch
_publ_contact_author_fax '41 22 379 68 30'
_publ_contact_author_phone '41 22 379 64 25'
_publ_section_title
;
Self-Assembly and Interconversion of Tetranuclear Copper(II) Complexes
;
_journal_name_full 'Inorganic Chemistry'
_journal_page_first 3896
_journal_page_last 3906
_journal_paper_doi 10.1021/ic0500762
_journal_volume 44
_journal_year 2005
_chemical_formula_moiety 'Cu4 (C16 H13.6 N4 O2)5 ; (Cl O4)6 ; (C2 H6 O)3.5 ; (H2 O)1.5'
_chemical_formula_sum 'C87 H92 Cl6 Cu4 N20 O39'
_chemical_formula_weight 2508.9
_space_group_IT_number 2
_symmetry_cell_setting triclinic
_symmetry_space_group_name_Hall '-P 1'
_symmetry_space_group_name_H-M 'P -1'
_audit_conform_dict_name cif_core.dic
_audit_conform_dict_version 2.0.1
_audit_creation_date 2001-09-25
_audit_creation_method from_xtal_archive_file_using_CIFIO
_audit_update_record 2004-07-08
_cell_angle_alpha 110.350(7)
_cell_angle_beta 101.109(7)
_cell_angle_gamma 111.292(7)
_cell_formula_units_Z 2
_cell_length_a 17.2589(12)
_cell_length_b 18.3400(11)
_cell_length_c 20.7116(12)
_cell_measurement_reflns_used 7998
_cell_measurement_temperature 200
_cell_measurement_theta_max 26.0
_cell_measurement_theta_min 3.9
_cell_volume 5331.7(9)
_computing_cell_refinement 'CELL (Stoe & Cie, 1999)'
_computing_data_collection 'EXPOSE (Stoe & Cie, 1999)'
_computing_data_reduction 'XRED (Stoe & Cie, 1999)'
_computing_molecular_graphics xtal_gx3
_computing_publication_material xtal_CIFIO
_computing_structure_refinement xtal_CRYLSQ
_computing_structure_solution SHELXS-97
_diffrn_detector_area_resol_mean 6
_diffrn_measured_fraction_theta_full 0.93
_diffrn_measured_fraction_theta_max 0.93
_diffrn_measurement_device_type 'Stoe Ipds'
_diffrn_measurement_method \f
_diffrn_radiation_type MoK\a
_diffrn_radiation_wavelength .71073
_diffrn_reflns_av_R_equivalents .069
_diffrn_reflns_limit_h_max 21
_diffrn_reflns_limit_h_min -21
_diffrn_reflns_limit_k_max 22
_diffrn_reflns_limit_k_min -22
_diffrn_reflns_limit_l_max 25
_diffrn_reflns_limit_l_min -25
_diffrn_reflns_number 46988
_diffrn_reflns_theta_full 26.0
_diffrn_reflns_theta_max 26.0
_diffrn_standards_decay_% 0
_exptl_absorpt_coefficient_mu 1.03
_exptl_absorpt_correction_T_max .9181
_exptl_absorpt_correction_T_min .7894
_exptl_absorpt_correction_type numerical
_exptl_absorpt_process_details 'XRED; Stoe & Cie, 1999'
_exptl_crystal_colour blue
_exptl_crystal_density_diffrn 1.563
_exptl_crystal_density_meas ?
_exptl_crystal_description plate
_exptl_crystal_F_000 2568
_exptl_crystal_size_max .26
_exptl_crystal_size_mid .24
_exptl_crystal_size_min .08
_refine_diff_density_max 1.642
_refine_diff_density_min -1.61
_refine_ls_abs_structure_details none
_refine_ls_extinction_coef .00000
_refine_ls_extinction_method none
_refine_ls_goodness_of_fit_ref 1.239
_refine_ls_hydrogen_treatment noref
_refine_ls_number_parameters 1424
_refine_ls_number_reflns 9002
_refine_ls_R_factor_gt .059
_refine_ls_shift/su_max .018
_refine_ls_structure_factor_coef F
_refine_ls_weighting_details \w=1/[\s^2^(Fo)+0.00015(Fo^2^)]
_refine_ls_weighting_scheme calc
_refine_ls_wR_factor_ref .058
_reflns_number_gt 8587
_reflns_number_total 19558
_reflns_threshold_expression 'refl observed if Fo > 3.99 \s(Fo)'
_cod_data_source_file ic0500762si20050118_103711_3.cif
_cod_data_source_block leka
_cod_depositor_comments
;
The following automatic conversions were performed:

'_exptl_crystal_density_meas' value 'not_measured' was changed to '?'
- the value is perceived as not measured.

Automatic conversion script
Id: cif_fix_values 3008 2015-01-20 13:52:24Z robertas 
;
_cod_database_code 4308911

loop_
_symmetry_equiv_pos_as_xyz
+x,+y,+z
-x,-y,-z

loop_
_atom_site_label
_atom_site_fract_x
_atom_site_fract_y
_atom_site_fract_z
_atom_site_U_iso_or_equiv
_atom_site_occupancy
_atom_site_adp_type
Cu1 .02177(8) .25420(8) .12535(6) .0313(5) 1.00000 Uani
Cu2 -.07977(7) .13152(8) .18310(6) .0307(5) 1.00000 Uani
Cu3 .23161(7) .42160(7) .45656(6) .0286(4) 1.00000 Uani
Cu4 .23311(7) .25496(7) .45602(6) .0291(4) 1.00000 Uani
O1a .0266(4) .2448(4) .2176(4) .030(3) 1.00000 Uani
O2a .1675(4) .2928(4) .3984(3) .028(3) 1.00000 Uani
N1a .1329(5) .4308(5) .4038(4) .031(3) 1.00000 Uani
N2a .0130(5) .3883(5) .3088(4) .032(3) 1.00000 Uani
N3a -.0716(5) .1540(5) .2842(4) .029(3) 1.00000 Uani
N4a -.0009(5) .2241(5) .4057(4) .029(3) 1.00000 Uani
C1a .0932(6) .4863(6) .4264(6) .031(4) 1.00000 Uani
C2a .1178(7) .5563(7) .4953(6) .037(4) 1.00000 Uani
C3a .0671(7) .5990(7) .5013(6) .044(4) 1.00000 Uani
C4a -.0067(8) .5744(7) .4385(7) .051(5) 1.00000 Uani
C5a -.0309(7) .5045(7) .3717(6) .042(4) 1.00000 Uani
C6a .0199(6) .4615(6) .3664(6) .033(4) 1.00000 Uani
C7a .0807(6) .3738(6) .3333(5) .026(4) 1.00000 Uani
C8a .0941(6) .2980(6) .2883(5) .026(3) 1.00000 Uani
C9a .0951(6) .2424(6) .3297(5) .027(4) 1.00000 Uani
C10a .0078(6) .2068(6) .3402(5) .025(4) 1.00000 Uani
C11a -.1349(6) .1390(6) .3179(5) .031(4) 1.00000 Uani
C12a -.2288(7) .0876(7) .2870(6) .038(4) 1.00000 Uani
C13a -.2708(6) .0847(7) .3361(7) .041(4) 1.00000 Uani
C14a -.2263(7) .1275(7) .4126(6) .040(4) 1.00000 Uani
C15a -.1345(7) .1763(7) .4425(6) .035(4) 1.00000 Uani
C16a -.0905(6) .1808(6) .3943(6) .032(4) 1.00000 Uani
O1b -.0749(4) .1409(4) .0945(4) .035(3) 1.00000 Uani
O2b -.2345(5) .1499(5) .0831(5) .052(4) 1.00000 Uani
N1b -.0467(5) .2387(6) .0297(5) .037(3) 1.00000 Uani
N2b -.1721(6) .1577(7) -.0694(5) .052(4) 1.00000 Uani
N3b -.1921(5) .0211(5) .1247(5) .035(3) 1.00000 Uani
N4b -.3197(5) -.0728(6) .0322(5) .050(4) 1.00000 Uani
C1b -.0473(7) .2841(7) -.0128(6) .038(4) 1.00000 Uani
C2b .0147(8) .3672(8) .0011(6) .047(5) 1.00000 Uani
C3b -.0063(9) .3949(8) -.0512(7) .058(6) 1.00000 Uani
C4b -.0839(10) .3429(11) -.1143(8) .076(7) 1.00000 Uani
C5b -.1459(9) .2607(11) -.1274(7) .079(7) 1.00000 Uani
C6b -.1263(7) .2331(8) -.0753(6) .050(5) 1.00000 Uani
C7b -.1225(7) .1639(7) -.0055(6) .038(4) 1.00000 Uani
C8b -.1447(6) .0994(6) .0249(5) .035(4) 1.00000 Uani
C9b -.2353(6) .0728(8) .0337(6) .044(4) 1.00000 Uani
C10b -.2490(7) .0078(7) .0642(6) .037(4) 1.00000 Uani
C11b -.2269(7) -.0561(7) .1314(6) .038(4) 1.00000 Uani
C12b -.1956(7) -.0793(7) .1842(6) .043(4) 1.00000 Uani
C13b -.2472(8) -.1617(7) .1753(7) .052(5) 1.00000 Uani
C14b -.3283(8) -.2205(7) .1179(7) .055(5) 1.00000 Uani
C15b -.3613(7) -.1992(7) .0649(7) .054(5) 1.00000 Uani
C16b -.3082(7) -.1169(7) .0733(6) .042(4) 1.00000 Uani
O1c .3003(4) .3801(4) .5034(4) .031(3) 1.00000 Uani
O2c .2771(4) .4649(4) .6380(4) .038(3) 1.00000 Uani
N1c .3056(5) .2693(5) .5494(5) .033(3) 1.00000 Uani
N2c .4041(5) .3620(6) .6639(5) .036(3) 1.00000 Uani
N3c .3144(5) .5445(5) .5312(4) .031(3) 1.00000 Uani
N4c .4099(5) .6528(5) .6414(5) .033(3) 1.00000 Uani
C1c .3124(6) .2210(7) .5863(6) .031(4) 1.00000 Uani
C2c .2690(7) .1291(6) .5632(6) .037(4) 1.00000 Uani
C3c .2898(7) .1024(8) .6145(7) .049(5) 1.00000 Uani
C4c .3496(8) .1586(8) .6874(7) .051(5) 1.00000 Uani
C5c .3935(8) .2496(8) .7116(6) .046(5) 1.00000 Uani
C6c .3732(7) .2774(7) .6584(6) .037(4) 1.00000 Uani
C7c .3611(6) .3535(6) .5979(6) .031(4) 1.00000 Uani
C8c .3692(6) .4247(7) .5750(5) .032(4) 1.00000 Uani
C9c .3598(6) .4988(6) .6279(5) .031(4) 1.00000 Uani
C10c .3626(6) .5635(6) .5998(6) .031(4) 1.00000 Uani
C11c .3325(6) .6232(6) .5283(5) .029(4) 1.00000 Uani
C12c .3014(6) .6411(6) .4708(6) .036(4) 1.00000 Uani
C13c .3308(7) .7282(6) .4870(6) .040(4) 1.00000 Uani
C14c .3889(7) .7959(6) .5576(7) .040(4) 1.00000 Uani
C15c .4205(6) .7797(6) .6147(6) .036(4) 1.00000 Uani
C16c .3921(6) .6918(7) .5986(6) .033(4) 1.00000 Uani
O1d .1134(4) .1944(4) .0853(4) .041(3) 1.00000 Uani
O2d .3471(5) .3079(5) .1053(5) .056(4) 1.00000 Uani
N1d .1385(5) .3570(5) .1629(4) .030(3) 1.00000 Uani
N2d .2836(5) .4247(5) .1889(5) .037(3) 1.00000 Uani
N3d .1398(6) .2345(6) -.0398(5) .044(4) 1.00000 Uani
N4d .2737(6) .3427(6) .0028(5) .046(4) 1.00000 Uani
C1d .1693(7) .4487(7) .2011(6) .037(4) 1.00000 Uani
C2d .1232(7) .4958(7) .2232(6) .039(4) 1.00000 Uani
C3d .1747(8) .5870(7) .2614(6) .048(5) 1.00000 Uani
C4d .2656(9) .6273(7) .2771(7) .058(5) 1.00000 Uani
C5d .3117(8) .5821(7) .2583(7) .051(5) 1.00000 Uani
C6d .2607(7) .4899(6) .2181(6) .037(4) 1.00000 Uani
C7d .2081(6) .3465(6) .1572(5) .033(4) 1.00000 Uani
C8d .2048(7) .2575(7) .1230(6) .038(4) 1.00000 Uani
C9d .2541(7) .2504(7) .0677(6) .044(4) 1.00000 Uani
C10d .2227(7) .2748(7) .0108(6) .041(4) 1.00000 Uani
C11d .1394(7) .2794(7) -.0822(6) .043(4) 1.00000 Uani
C12d .0723(8) .2660(8) -.1416(6) .052(5) 1.00000 Uani
C13d .0955(9) .3228(9) -.1715(7) .061(5) 1.00000 Uani
C14d .1805(11) .3916(9) -.1438(8) .072(6) 1.00000 Uani
C15d .2469(9) .4052(9) -.0851(8) .065(6) 1.00000 Uani
C16d .2245(7) .3472(7) -.0545(6) .047(5) 1.00000 Uani
O1e .3062(4) .2111(4) .3676(4) .041(3) 1.00000 Uani
O2e .2592(5) -.0159(5) .2629(4) .057(3) 1.00000 Uani
N1e .1605(5) .1284(5) .3956(5) .033(3) 1.00000 Uani
N2e .1131(6) -.0044(5) .3037(5) .046(4) 1.00000 Uani
N3e .4122(5) .1566(6) .4515(5) .040(4) 1.00000 Uani
N4e .3412(6) .0133(6) .4020(5) .044(4) 1.00000 Uani
C1e .0823(6) .0699(6) .3969(6) .031(4) 1.00000 Uani
C2e .0364(7) .0841(7) .4429(6) .040(4) 1.00000 Uani
C3e -.0427(7) .0144(8) .4282(7) .048(5) 1.00000 Uani
C4e -.0740(8) -.0688(7) .3690(8) .058(5) 1.00000 Uani
C5e -.0268(8) -.0838(7) .3244(7) .058(5) 1.00000 Uani
C6e .0514(7) -.0128(6) .3387(6) .039(4) 1.00000 Uani
C7e .1775(6) .0821(7) .3392(6) .036(4) 1.00000 Uani
C8e .2527(7) .1196(7) .3172(6) .041(4) 1.00000 Uani
C9e .3114(7) .0749(7) .3153(6) .043(4) 1.00000 Uani
C10e .3539(6) .0820(7) .3901(6) .038(4) 1.00000 Uani
C11e .4386(7) .1338(7) .5054(6) .039(4) 1.00000 Uani
C12e .4992(7) .1840(7) .5787(7) .044(5) 1.00000 Uani
C13e .5095(8) .1400(8) .6176(7) .057(5) 1.00000 Uani
C14e .4626(9) .0464(8) .5856(8) .056(6) 1.00000 Uani
C15e .4041(8) -.0034(8) .5144(7) .048(5) 1.00000 Uani
C16e .3932(7) .0414(7) .4751(6) .040(4) 1.00000 Uani
Cl1f .37671(15) .41098(17) .35082(14) .0403(9) 1.00000 Uani
O1f .4261(5) .4476(6) .3125(4) .057(4) 1.00000 Uani
O2f .3278(6) .4569(6) .3746(5) .061(4) 1.00000 Uani
O3f .4365(5) .4162(5) .4130(4) .058(3) 1.00000 Uani
O4f .3119(5) .3200(5) .3027(4) .059(3) 1.00000 Uani
Cl1g .02432(17) -.00200(16) .12225(15) .0441(10) 1.00000 Uani
O1g .1002(6) .0543(6) .1141(6) .069(4) 1.00000 Uani
O2g -.0539(6) -.0390(6) .0598(4) .068(4) 1.00000 Uani
O3g .0382(6) -.0714(5) .1298(5) .065(4) 1.00000 Uani
O4g .0125(5) .0478(5) .1866(4) .053(3) 1.00000 Uani
Cl1h .5213(5) .4917(5) .1382(4) .107(3) .60000 Uani
O1h .4578(11) .4552(12) .0604(9) .051(7) .50000 Uiso
O2h .4740(10) .4932(11) .1976(8) .029(4) .50000 Uiso
O2h' .502(3) .481(3) .2003(16) .036(11) .20000 Uiso
O2h'' .470(3) .522(3) .183(3) .053(13) .20000 Uiso
O3h .5944(11) .5742(11) .1598(9) .045(5) .40000 Uiso
O3h' .4503(18) .477(3) .0712(15) .047(10) .30000 Uiso
O4h .5555(16) .4223(15) .1206(14) .063(8) .30000 Uiso
Cl1i .6102(6) .3830(6) .1706(4) .071(4) .40000 Uani
O1i .6925(13) .4151(17) .2287(10) .035(6) .40000 Uiso
O1i' .672(3) .384(4) .227(3) .082(17) .25000 Uiso
O1i'' .6989(16) .444(3) .2189(18) .049(11) .25000 Uiso
O2i .5355(13) .3599(14) .1936(12) .048(7) .30000 Uiso
O3i .5967(19) .3105(18) .1068(15) .053(10) .20000 Uiso
O4i .621(2) .4520(18) .1557(17) .053(11) .20000 Uiso
Cl1j .15258(19) -.18292(18) .35354(17) .0567(12) 1.00000 Uani
O1j .1653(7) -.1112(7) .4187(6) .096(4) 1.00000 Uiso
O2j .1212(15) -.1669(14) .2901(11) .114(8) .60000 Uiso
O3j .2373(12) -.1795(13) .3587(12) .112(8) .60000 Uiso
O4j .0852(11) -.2691(11) .3309(10) .090(6) .60000 Uiso
O2j' .2291(10) -.1674(11) .3326(10) .037(5) .40000 Uiso
O3j' .1201(15) -.2581(14) .3656(13) .080(8) .40000 Uiso
O4j' .0848(14) -.1896(14) .2942(11) .062(7) .40000 Uiso
Cl1k .4328(3) -.0593(3) .2158(3) .0972(19) 1.00000 Uani
O1k .4520(10) .0058(9) .2886(8) .086(5) .70000 Uiso
O2k .3490(10) -.0821(10) .1727(9) .098(5) .70000 Uiso
O3k .4466(16) -.1312(15) .2136(14) .186(12) .70000 Uiso
O4k .4995(14) -.0078(14) .1903(12) .166(9) .70000 Uiso
O1k' .4852(18) .0284(16) .2640(16) .085(11) .30000 Uiso
O2k' .379(3) -.082(3) .1422(16) .125(15) .30000 Uiso
O3k' .4850(16) -.1069(15) .2131(13) .045(7) .30000 Uiso
O4k' .3640(18) -.1020(19) .2467(16) .096(11) .30000 Uiso
Cl1l .3951(3) .1542(4) .16761(18) .099(3) 1.00000 Uani
O1l .4468(13) .1467(14) .1188(11) .082(8) .50000 Uiso
O2l .3330(12) .1765(12) .1397(10) .072(6) .50000 Uiso
O3l .4392(10) .1932(11) .2390(8) .045(5) .50000 Uiso
O4l .3201(11) .0544(11) .1551(10) .072(5) .50000 Uiso
O1l' .4265(12) .1125(13) .1155(10) .062(6) .50000 Uiso
O2l' .4469(12) .2625(12) .1971(11) .091(7) .50000 Uiso
O3l' .4387(13) .1551(15) .2323(11) .095(8) .50000 Uiso
O4l' .3122(11) .1340(12) .1418(10) .070(6) .50000 Uiso
O1p .8951(5) .3260(5) .1658(4) .051(3) 1.00000 Uani
C1p .8537(11) .3798(11) .1558(9) .087(8) 1.00000 Uani
C2p .8337(15) .3760(16) .0833(14) .150(9) 1.00000 Uiso
O1q .8771(5) .6948(5) .4461(4) .042(3) 1.00000 Uani
C1q .9056(8) .7100(8) .3881(7) .052(5) 1.00000 Uani
C2q .8307(9) .7071(9) .3320(8) .073(6) 1.00000 Uani
O1r .4082(16) .6986(14) .1250(15) .123(13) .50000 Uani
C1r .322(3) .669(3) .115(3) .137(19) .50000 Uani
C2r .270(3) .587(2) .0832(14) .085(13) .50000 Uani
O1s .6555(13) .2486(15) .1945(12) .143(11) .60000 Uani
C1s .6728(14) .2074(13) .2336(12) .056(6) .60000 Uiso
C2s .7562(13) .2787(13) .2935(11) .056(6) .60000 Uiso
O1t .557(3) .130(3) -.0098(18) .161(14) .40000 Uiso
C1t .5907(19) .1064(16) .0474(15) .060(9) .40000 Uiso
C2t .641(3) .176(3) .1354(16) .077(11) .40000 Uiso
O1w .5150(5) .6618(5) .4969(4) .048(3) 1.00000 Uani
O2w .5478(13) .3946(13) -.0265(11) .090(6) .50000 Uiso
H02a -.03333 .35370 .25921 .04000 1.00000 Uiso
H04a .04812 .26133 .45395 .04000 1.00000 Uiso
H2a .16943 .57401 .53760 .04000 1.00000 Uiso
H3a .08150 .64717 .54905 .04000 1.00000 Uiso
H4a -.04027 .60772 .44363 .04000 1.00000 Uiso
H5a -.08256 .48610 .32913 .04000 1.00000 Uiso
H8a .15132 .32170 .28175 .04000 1.00000 Uiso
H9a .10265 .19257 .29983 .04000 1.00000 Uiso
H12a -.26193 .05607 .23335 .04000 1.00000 Uiso
H13a -.33611 .05049 .31646 .04000 1.00000 Uiso
H14a -.26035 .12277 .44509 .04000 1.00000 Uiso
H15a -.10180 .20658 .49616 .04000 1.00000 Uiso
H02b -.23028 .10828 -.10473 .04000 1.00000 Uiso
H04b -.37094 -.09664 -.01266 .04000 1.00000 Uiso
H2b .06952 .40383 .04509 .04000 1.00000 Uiso
H3b .03506 .45328 -.04321 .04000 1.00000 Uiso
H4b -.09437 .36483 -.15020 .04000 1.00000 Uiso
H5b -.20078 .22432 -.17139 .04000 1.00000 Uiso
H8b -.14955 .04406 -.00990 .04000 1.00000 Uiso
H9b -.28403 .04540 -.01382 .04000 1.00000 Uiso
H12b -.13893 -.03844 .22600 .04000 1.00000 Uiso
H13b -.22570 -.17957 .21142 .04000 1.00000 Uiso
H14b -.36295 -.27834 .11477 .04000 1.00000 Uiso
H15b -.41859 -.24001 .02394 .04000 1.00000 Uiso
H02c .44876 .41717 .70748 .04000 1.00000 Uiso
H04c .45003 .68386 .69323 .04000 1.00000 Uiso
H2c .22609 .08701 .51278 .04000 1.00000 Uiso
H3c .26072 .03913 .59933 .04000 1.00000 Uiso
H4c .36125 .13456 .72163 .04000 1.00000 Uiso
H5c .43581 .29116 .76246 .04000 1.00000 Uiso
H8c .42907 .45370 .57444 .04000 1.00000 Uiso
H9c .40971 .52818 .67497 .04000 1.00000 Uiso
H12c .26082 .59369 .42140 .04000 1.00000 Uiso
H13c .31048 .74304 .44810 .04000 1.00000 Uiso
H14c .40773 .85694 .56680 .04000 1.00000 Uiso
H15c .46078 .82759 .66407 .04000 1.00000 Uiso
H02d .34353 .43313 .19048 .04000 1.00000 Uiso
H04d .33706 .38336 .03329 .04000 1.00000 Uiso
H2d .05907 .46663 .21282 .04000 1.00000 Uiso
H3d .14558 .62337 .27758 .04000 1.00000 Uiso
H4d .29816 .69170 .30304 .04000 1.00000 Uiso
H5d .37650 .61191 .27195 .04000 1.00000 Uiso
H8d .23487 .24785 .16203 .04000 1.00000 Uiso
H9d .24140 .18876 .04397 .04000 1.00000 Uiso
H12d .01120 .21798 -.16108 .04000 1.00000 Uiso
H13d .04993 .31434 -.21396 .04000 1.00000 Uiso
H14d .19357 .43145 -.16633 .04000 1.00000 Uiso
H15d .30771 .45360 -.06567 .04000 1.00000 Uiso
H02e .11089 -.05167 .26128 .04000 1.00000 Uiso
H04e .30117 -.04817 .36526 .04000 1.00000 Uiso
H2e .05874 .14192 .48474 .04000 1.00000 Uiso
H3e -.07776 .02292 .45963 .04000 1.00000 Uiso
H4e -.13107 -.11707 .35940 .04000 1.00000 Uiso
H5e -.04764 -.14238 .28404 .04000 1.00000 Uiso
H8e .22719 .11052 .26676 .04000 1.00000 Uiso
H9e .35970 .10483 .30088 .04000 1.00000 Uiso
H12e .53257 .24831 .60081 .04000 1.00000 Uiso
H13e .55052 .17343 .66944 .04000 1.00000 Uiso
H14e .47265 .01744 .61579 .04000 1.00000 Uiso
H15e .37183 -.06775 .49237 .04000 1.00000 Uiso

loop_
_atom_site_aniso_label
_atom_site_aniso_U_11
_atom_site_aniso_U_22
_atom_site_aniso_U_33
_atom_site_aniso_U_12
_atom_site_aniso_U_13
_atom_site_aniso_U_23
Cu1 .0320(7) .0281(7) .0235(6) .0087(6) .0050(5) .0093(6)
Cu2 .0259(7) .0297(7) .0239(6) .0066(5) .0038(5) .0086(6)
Cu3 .0267(6) .0237(6) .0250(6) .0074(5) .0029(5) .0082(6)
Cu4 .0268(6) .0243(6) .0275(7) .0074(5) .0044(5) .0103(6)
O1a .026(4) .028(4) .027(4) .010(3) .003(3) .011(3)
O2a .025(4) .026(4) .020(4) .007(3) .002(3) .007(3)
N1a .034(5) .021(4) .026(5) .007(4) .006(4) .008(4)
N2a .025(5) .030(5) .031(5) .012(4) -.000(4) .010(4)
N3a .021(4) .028(4) .028(5) .005(4) .005(4) .011(4)
N4a .027(5) .026(4) .022(4) .006(4) .009(4) .007(4)
C1a .037(6) .027(5) .035(6) .018(5) .016(5) .015(5)
C2a .042(6) .031(6) .035(6) .014(5) .013(5) .015(5)
C3a .050(7) .031(6) .044(7) .022(6) .018(6) .006(5)
C4a .055(7) .042(7) .066(8) .033(6) .030(7) .020(7)
C5a .048(7) .042(6) .038(6) .026(6) .010(5) .018(6)
C6a .033(6) .032(6) .036(6) .017(5) .012(5) .015(5)
C7a .031(5) .026(5) .018(5) .013(5) .008(4) .007(5)
C8a .027(5) .024(5) .018(5) .010(4) .005(4) .004(5)
C9a .027(5) .026(5) .020(5) .011(4) .003(4) .006(5)
C10a .026(5) .019(5) .030(6) .009(4) .010(4) .012(5)
C11a .021(5) .034(6) .034(6) .011(4) .011(5) .013(5)
C12a .034(6) .037(6) .042(6) .015(5) .012(5) .017(5)
C13a .023(5) .034(6) .058(7) .008(5) .013(5) .018(6)
C14a .040(6) .037(6) .051(7) .019(5) .027(6) .022(6)
C15a .038(6) .035(6) .031(6) .013(5) .015(5) .015(5)
C16a .030(6) .029(5) .041(6) .017(5) .017(5) .016(5)
O1b .031(4) .040(4) .021(4) .010(3) .003(3) .011(4)
O2b .053(5) .043(5) .067(6) .028(4) .024(4) .025(5)
N1b .031(5) .038(5) .030(5) .011(4) .007(4) .012(5)
N2b .037(5) .068(7) .032(5) .011(5) .002(4) .025(5)
N3b .035(5) .033(5) .033(5) .010(4) .009(4) .018(5)
N4b .022(5) .043(5) .042(6) -.004(4) -.001(4) .003(5)
C1b .048(7) .046(7) .037(6) .027(6) .021(5) .029(6)
C2b .065(8) .055(7) .039(7) .037(7) .028(6) .025(6)
C3b .076(9) .056(8) .062(8) .035(7) .035(7) .038(7)
C4b .091(11) .112(12) .064(9) .061(10) .025(9) .069(10)
C5b .070(9) .118(13) .050(8) .035(9) .008(7) .057(9)
C6b .041(7) .069(8) .034(7) .020(6) .007(5) .026(7)
C7b .039(6) .045(6) .030(6) .017(5) .014(5) .018(6)
C8b .034(6) .031(6) .022(5) .008(5) .001(5) .006(5)
C9b .024(6) .054(7) .033(6) .011(5) .001(5) .012(6)
C10b .033(6) .031(6) .038(6) .010(5) .017(5) .010(5)
C11b .033(6) .042(7) .033(6) .014(5) .014(5) .012(6)
C12b .036(6) .039(6) .037(6) .006(5) .011(5) .013(6)
C13b .060(8) .041(7) .053(7) .020(6) .023(6) .024(6)
C14b .059(8) .038(7) .058(8) .011(6) .031(7) .018(7)
C15b .042(7) .033(6) .050(7) -.004(6) .010(6) .006(6)
C16b .038(6) .038(6) .032(6) .010(5) .008(5) .007(6)
O1c .028(4) .031(4) .022(4) .006(3) .001(3) .012(3)
O2c .035(4) .032(4) .041(4) .009(3) .013(4) .017(4)
N1c .025(5) .029(5) .035(5) .008(4) .008(4) .010(5)
N2c .038(5) .035(5) .030(5) .017(4) -.000(4) .014(4)
N3c .036(5) .029(5) .026(5) .012(4) .008(4) .016(4)
N4c .034(5) .023(4) .027(5) .009(4) .000(4) .006(4)
C1c .035(6) .035(6) .032(6) .020(5) .014(5) .020(5)
C2c .041(6) .030(6) .041(6) .016(5) .012(5) .020(6)
C3c .051(7) .047(7) .071(9) .033(6) .032(7) .035(7)
C4c .071(8) .054(8) .055(8) .041(7) .032(7) .036(7)
C5c .066(8) .053(7) .040(6) .041(7) .018(6) .030(6)
C6c .040(6) .038(6) .043(7) .021(5) .019(5) .024(6)
C7c .033(6) .027(5) .029(6) .015(5) .008(5) .011(5)
C8c .023(5) .039(6) .025(5) .011(5) .003(4) .012(5)
C9c .032(6) .030(5) .019(5) .010(5) .002(4) .008(5)
C10c .028(5) .028(5) .033(6) .010(5) .010(5) .014(5)
C11c .036(6) .027(5) .027(5) .013(5) .014(5) .014(5)
C12c .032(6) .030(6) .034(6) .008(5) .008(5) .010(5)
C13c .041(6) .027(6) .053(7) .011(5) .017(5) .024(6)
C14c .040(6) .028(6) .058(7) .018(5) .022(6) .024(6)
C15c .033(6) .025(5) .040(6) .007(5) .007(5) .015(5)
C16c .022(5) .032(6) .032(6) .008(5) .008(5) .009(5)
O1d .035(4) .031(4) .043(4) .010(3) .014(4) .007(4)
O2d .030(4) .058(5) .066(6) .013(4) .011(4) .025(5)
N1d .036(5) .033(5) .026(5) .019(4) .010(4) .015(4)
N2d .032(5) .032(5) .039(5) .008(4) .009(4) .017(5)
N3d .040(6) .047(6) .036(5) .014(5) .015(5) .017(5)
N4d .037(5) .035(5) .045(6) .003(4) .010(5) .013(5)
C1d .045(6) .029(6) .030(6) .010(5) .010(5) .016(5)
C2d .046(7) .033(6) .037(6) .019(5) .014(5) .016(5)
C3d .067(8) .035(6) .042(7) .027(6) .018(6) .016(6)
C4d .065(9) .030(6) .046(7) .007(6) .014(6) .002(6)
C5d .049(7) .031(6) .054(8) .002(6) .016(6) .018(6)
C6d .037(6) .025(5) .039(6) .005(5) .010(5) .016(5)
C7d .031(6) .030(6) .026(5) .008(5) .004(5) .012(5)
C8d .035(6) .034(6) .046(7) .013(5) .017(5) .019(6)
C9d .031(6) .043(6) .047(7) .013(5) .014(5) .012(6)
C10d .041(7) .037(6) .037(6) .016(5) .014(5) .010(6)
C11d .045(7) .038(6) .031(6) .015(5) .013(5) .005(6)
C12d .053(7) .057(8) .035(7) .022(6) .014(6) .013(6)
C13d .074(9) .058(8) .041(7) .026(7) .019(7) .017(7)
C14d .106(12) .057(8) .056(9) .029(8) .034(9) .035(8)
C15d .064(9) .055(8) .053(8) .013(7) .021(7) .017(7)
C16d .043(7) .043(7) .037(7) .009(6) .009(6) .015(6)
O1e .031(4) .032(4) .042(4) .005(3) .009(3) .011(4)
O2e .061(5) .043(5) .043(5) .018(4) .015(4) .002(4)
N1e .025(5) .034(5) .034(5) .011(4) .009(4) .013(4)
N2e .037(5) .024(5) .046(6) .004(4) .015(5) -.005(4)
N3e .036(5) .040(5) .041(5) .016(4) .014(4) .019(5)
N4e .053(6) .037(5) .039(6) .018(5) .020(5) .015(5)
C1e .032(6) .029(6) .037(6) .013(5) .015(5) .021(5)
C2e .039(6) .036(6) .040(6) .014(5) .015(5) .017(5)
C3e .045(7) .053(7) .063(8) .028(6) .029(6) .035(7)
C4e .045(7) .036(7) .083(9) .013(6) .030(7) .020(7)
C5e .050(7) .032(6) .069(9) .009(6) .023(7) .007(6)
C6e .035(6) .025(5) .048(7) .012(5) .013(5) .010(5)
C7e .026(5) .038(6) .035(6) .011(5) .007(5) .013(5)
C8e .043(6) .039(6) .032(6) .012(5) .008(5) .018(5)
C9e .041(6) .046(7) .042(7) .022(6) .022(5) .016(6)
C10e .029(6) .042(7) .040(6) .014(5) .013(5) .018(6)
C11e .037(6) .036(6) .037(6) .012(5) .016(5) .014(6)
C12e .036(6) .042(6) .059(8) .018(5) .020(6) .026(7)
C13e .048(7) .058(8) .056(8) .017(6) .017(6) .026(7)
C14e .076(9) .057(8) .071(9) .041(7) .045(8) .047(8)
C15e .057(7) .047(7) .047(7) .024(6) .025(6) .027(7)
C16e .043(6) .041(6) .046(7) .024(5) .024(5) .023(6)
Cl1f .0319(13) .0436(14) .0366(14) .0104(12) .0084(11) .0190(13)
O1f .033(4) .089(6) .050(5) .013(4) .019(4) .048(5)
O2f .077(6) .066(5) .068(6) .047(5) .039(5) .038(5)
O3f .038(4) .070(6) .047(5) .007(4) -.005(4) .036(5)
O4f .054(5) .041(5) .044(5) .000(4) .003(4) .011(4)
Cl1g .0510(16) .0329(13) .0433(15) .0174(12) .0201(13) .0129(13)
O1g .063(6) .071(6) .103(7) .031(5) .048(5) .059(6)
O2g .069(6) .059(5) .036(5) .019(5) -.001(4) .000(4)
O3g .090(7) .038(5) .083(6) .040(5) .038(5) .032(5)
O4g .061(5) .051(5) .037(5) .030(4) .018(4) .007(4)
Cl1h .082(5) .100(5) .059(4) -.004(4) .022(4) .005(4)
Cl1i .076(6) .097(7) .045(5) .058(5) .022(4) .018(5)
Cl1j .0550(18) .0434(16) .0612(19) .0199(14) .0175(15) .0179(15)
Cl1k .113(4) .101(3) .077(3) .070(3) .016(3) .028(3)
Cl1l .127(4) .168(5) .0413(19) .118(4) .024(2) .041(3)
O1p .045(5) .066(5) .038(4) .031(4) .006(4) .021(4)
C1p .102(12) .116(13) .069(10) .074(10) .024(9) .048(10)
O1q .038(4) .044(4) .028(4) .015(4) .005(3) .009(4)
C1q .052(7) .063(8) .053(7) .027(6) .025(6) .035(7)
C2q .069(9) .075(9) .063(9) .020(7) .011(7) .042(8)
O1r .088(16) .071(14) .17(3) .030(13) .001(15) .040(15)
C1r .11(3) .10(3) .12(3) -.04(3) -.01(3) .09(3)
C2r .12(3) .070(19) .044(15) .050(19) .014(16) .010(15)
O1s .105(15) .133(18) .090(14) .042(13) -.011(12) -.016(14)
O1w .039(4) .044(5) .057(5) .017(4) .021(4) .022(4)

loop_
_atom_type_symbol
_atom_type_scat_source
_atom_type_scat_dispersion_real
_atom_type_scat_dispersion_imag
C Int._Tables_Vol_IV_Tables_2.2B_and_2.3.1 .002 .002
H Int._Tables_Vol_IV_Tables_2.2B_and_2.3.1 0 0
N Int._Tables_Vol_IV_Tables_2.2B_and_2.3.1 .004 .003
O Int._Tables_Vol_IV_Tables_2.2B_and_2.3.1 .008 .006
Cl Int._Tables_Vol_IV_Tables_2.2B_and_2.3.1 .132 .159
Cu Int._Tables_Vol_IV_Tables_2.2B_and_2.3.1 .263 1.266

loop_
_geom_angle_atom_site_label_1
_geom_angle_atom_site_label_2
_geom_angle_atom_site_label_3
_geom_angle_site_symmetry_1
_geom_angle_site_symmetry_2
_geom_angle_site_symmetry_3
_geom_angle
Cu2 Cu1 O1a . . . 39.03(14)
Cu2 Cu1 O1b . . . 36.9(3)
Cu2 Cu1 N1b . . . 115.9(3)
Cu2 Cu1 O1d . . . 102.3(2)
Cu2 Cu1 N1d . . . 136.8(3)
O1a Cu1 O1b . . . 75.8(3)
O1a Cu1 N1b . . . 150.5(4)
O1a Cu1 O1d . . . 102.8(3)
O1a Cu1 N1d . . . 98.4(3)
O1b Cu1 N1b . . . 82.5(4)
O1b Cu1 O1d . . . 92.8(3)
O1b Cu1 N1d . . . 166.0(4)
N1b Cu1 O1d . . . 98.0(4)
N1b Cu1 N1d . . . 106.9(4)
O1d Cu1 N1d . . . 75.9(4)
Cu1 Cu2 O1a . . . 38.8(2)
Cu1 Cu2 N3a . . . 130.0(2)
Cu1 Cu2 O1b . . . 36.82(15)
Cu1 Cu2 N3b . . . 126.4(3)
O1a Cu2 N3a . . . 92.2(3)
O1a Cu2 O1b . . . 75.5(3)
O1a Cu2 N3b . . . 165.1(4)
N3a Cu2 O1b . . . 165.6(3)
N3a Cu2 N3b . . . 101.8(4)
O1b Cu2 N3b . . . 89.9(4)
Cu4 Cu3 O2a . . . 38.5(3)
Cu4 Cu3 N1a . . . 127.4(2)
Cu4 Cu3 O1c . . . 36.65(14)
Cu4 Cu3 N3c . . . 127.2(3)
O2a Cu3 N1a . . . 90.7(3)
O2a Cu3 O1c . . . 74.7(3)
O2a Cu3 N3c . . . 165.7(4)
N1a Cu3 O1c . . . 162.7(3)
N1a Cu3 N3c . . . 103.0(4)
O1c Cu3 N3c . . . 91.0(4)
Cu3 Cu4 O2a . . . 38.77(14)
Cu3 Cu4 O1c . . . 36.7(3)
Cu3 Cu4 N1c . . . 116.1(3)
Cu3 Cu4 O1e . . . 105.1(2)
Cu3 Cu4 N1e . . . 137.2(3)
O2a Cu4 O1c . . . 75.1(3)
O2a Cu4 N1c . . . 152.5(4)
O2a Cu4 O1e . . . 95.3(3)
O2a Cu4 N1e . . . 98.5(4)
O1c Cu4 N1c . . . 82.4(4)
O1c Cu4 O1e . . . 102.0(3)
O1c Cu4 N1e . . . 172.5(4)
N1c Cu4 O1e . . . 104.8(4)
N1c Cu4 N1e . . . 104.9(4)
O1e Cu4 N1e . . . 74.3(3)
Cu1 O1a Cu2 . . . 102.1(3)
Cu1 O1a C8a . . . 129.5(6)
Cu2 O1a C8a . . . 127.9(7)
Cu3 O2a Cu4 . . . 102.8(3)
Cu3 O2a C9a . . . 127.3(7)
Cu4 O2a C9a . . . 129.8(6)
Cu3 N1a C1a . . . 132.7(6)
Cu3 N1a C7a . . . 122.2(8)
C1a N1a C7a . . . 104.8(9)
C6a N2a C7a . . . 108.0(7)
Cu2 N3a C10a . . . 120.0(7)
Cu2 N3a C11a . . . 133.8(6)
C10a N3a C11a . . . 105.3(8)
C10a N4a C16a . . . 108.8(7)
N1a C1a C2a . . . 130.2(10)
N1a C1a C6a . . . 108.9(8)
C2a C1a C6a . . . 121.0(11)
C1a C2a C3a . . . 117.6(10)
C2a C3a C4a . . . 120.8(10)
C3a C4a C5a . . . 120.8(13)
C4a C5a C6a . . . 117.9(11)
N2a C6a C1a . . . 105.4(10)
N2a C6a C5a . . . 132.6(9)
C1a C6a C5a . . . 121.9(9)
N1a C7a N2a . . . 112.8(9)
N1a C7a C8a . . . 123.1(10)
N2a C7a C8a . . . 124.0(7)
O1a C8a C7a . . . 111.5(9)
O1a C8a C9a . . . 109.9(7)
C7a C8a C9a . . . 109.1(9)
O2a C9a C8a . . . 110.7(7)
O2a C9a C10a . . . 111.0(8)
C8a C9a C10a . . . 110.1(9)
N3a C10a N4a . . . 111.6(9)
N3a C10a C9a . . . 123.7(9)
N4a C10a C9a . . . 124.6(7)
N3a C11a C12a . . . 130.9(9)
N3a C11a C16a . . . 109.0(7)
C12a C11a C16a . . . 120.0(10)
C11a C12a C13a . . . 116.0(9)
C12a C13a C14a . . . 123.9(9)
C13a C14a C15a . . . 119.9(12)
C14a C15a C16a . . . 117.5(9)
N4a C16a C11a . . . 105.2(10)
N4a C16a C15a . . . 132.1(8)
C11a C16a C15a . . . 122.7(8)
Cu1 O1b Cu2 . . . 106.3(3)
Cu1 O1b C8b . . . 119.1(7)
Cu2 O1b C8b . . . 129.0(6)
Cu1 N1b C1b . . . 141.2(6)
Cu1 N1b C7b . . . 111.9(9)
C1b N1b C7b . . . 106.5(9)
C6b N2b C7b . . . 108.6(8)
Cu2 N3b C10b . . . 121.1(8)
Cu2 N3b C11b . . . 132.3(7)
C10b N3b C11b . . . 106.5(7)
C10b N4b C16b . . . 109.1(9)
N1b C1b C2b . . . 129.7(9)
N1b C1b C6b . . . 108.9(10)
C2b C1b C6b . . . 121.3(13)
C1b C2b C3b . . . 115.9(9)
C2b C3b C4b . . . 122.6(13)
C3b C4b C5b . . . 121.4(18)
C4b C5b C6b . . . 116.6(12)
N2b C6b C1b . . . 105.3(12)
N2b C6b C5b . . . 132.4(9)
C1b C6b C5b . . . 122.3(12)
N1b C7b N2b . . . 110.7(11)
N1b C7b C8b . . . 121.0(10)
N2b C7b C8b . . . 128.3(8)
O1b C8b C7b . . . 105.2(7)
O1b C8b C9b . . . 110.4(9)
C7b C8b C9b . . . 114.3(11)
O2b C9b C8b . . . 108.0(8)
O2b C9b C10b . . . 110.8(10)
C8b C9b C10b . . . 108.6(11)
N3b C10b N4b . . . 110.9(11)
N3b C10b C9b . . . 124.4(8)
N4b C10b C9b . . . 124.6(10)
N3b C11b C12b . . . 131.7(7)
N3b C11b C16b . . . 109.7(11)
C12b C11b C16b . . . 118.7(11)
C11b C12b C13b . . . 117.3(9)
C12b C13b C14b . . . 123.1(14)
C13b C14b C15b . . . 120.9(12)
C14b C15b C16b . . . 115.7(9)
N4b C16b C11b . . . 103.8(10)
N4b C16b C15b . . . 131.9(9)
C11b C16b C15b . . . 124.3(13)
Cu3 O1c Cu4 . . . 106.6(3)
Cu3 O1c C8c . . . 130.0(7)
Cu4 O1c C8c . . . 119.7(7)
Cu4 N1c C1c . . . 140.4(5)
Cu4 N1c C7c . . . 113.0(8)
C1c N1c C7c . . . 106.1(8)
C6c N2c C7c . . . 107.1(7)
Cu3 N3c C10c . . . 120.9(8)
Cu3 N3c C11c . . . 131.0(7)
C10c N3c C11c . . . 108.0(7)
C10c N4c C16c . . . 108.9(8)
N1c C1c C2c . . . 131.4(8)
N1c C1c C6c . . . 109.4(9)
C2c C1c C6c . . . 119.2(12)
C1c C2c C3c . . . 116.6(9)
C2c C3c C4c . . . 124.8(12)
C3c C4c C5c . . . 119.8(14)
C4c C5c C6c . . . 115.7(9)
N2c C6c C1c . . . 105.6(11)
N2c C6c C5c . . . 130.4(8)
C1c C6c C5c . . . 124.0(10)
N1c C7c N2c . . . 111.8(10)
N1c C7c C8c . . . 119.7(9)
N2c C7c C8c . . . 128.5(7)
O1c C8c C7c . . . 104.6(7)
O1c C8c C9c . . . 111.3(9)
C7c C8c C9c . . . 113.9(10)
O2c C9c C8c . . . 109.9(7)
O2c C9c C10c . . . 108.7(10)
C8c C9c C10c . . . 111.2(9)
N3c C10c N4c . . . 109.0(10)
N3c C10c C9c . . . 125.8(7)
N4c C10c C9c . . . 125.0(9)
N3c C11c C12c . . . 131.6(7)
N3c C11c C16c . . . 107.7(10)
C12c C11c C16c . . . 120.7(10)
C11c C12c C13c . . . 117.1(8)
C12c C13c C14c . . . 121.5(12)
C13c C14c C15c . . . 122.3(11)
C14c C15c C16c . . . 116.6(8)
N4c C16c C11c . . . 106.4(9)
N4c C16c C15c . . . 131.8(8)
C11c C16c C15c . . . 121.8(11)
Cu1 O1d C8d . . . 110.9(6)
Cu1 N1d C1d . . . 133.4(8)
Cu1 N1d C7d . . . 120.1(7)
C1d N1d C7d . . . 106.5(8)
C6d N2d C7d . . . 107.5(9)
C10d N3d C11d . . . 107.9(9)
C10d N4d C16d . . . 109.5(9)
N1d C1d C2d . . . 130.4(9)
N1d C1d C6d . . . 107.6(11)
C2d C1d C6d . . . 122.0(9)
C1d C2d C3d . . . 115.7(10)
C2d C3d C4d . . . 121.6(13)
C3d C4d C5d . . . 123.3(10)
C4d C5d C6d . . . 116.1(10)
N2d C6d C1d . . . 106.6(8)
N2d C6d C5d . . . 132.1(10)
C1d C6d C5d . . . 121.3(12)
N1d C7d N2d . . . 111.7(10)
N1d C7d C8d . . . 123.4(8)
N2d C7d C8d . . . 124.7(10)
O1d C8d C7d . . . 106.8(9)
O1d C8d C9d . . . 109.5(8)
C7d C8d C9d . . . 112.5(10)
O2d C9d C8d . . . 110.4(8)
O2d C9d C10d . . . 107.0(10)
C8d C9d C10d . . . 112.2(11)
N3d C10d N4d . . . 109.1(12)
N3d C10d C9d . . . 126.8(11)
N4d C10d C9d . . . 124.1(9)
N3d C11d C12d . . . 132.3(10)
N3d C11d C16d . . . 106.3(10)
C12d C11d C16d . . . 121.4(13)
C11d C12d C13d . . . 117.0(10)
C12d C13d C14d . . . 122.2(14)
C13d C14d C15d . . . 121.1(16)
C14d C15d C16d . . . 117.4(11)
N4d C16d C11d . . . 107.3(12)
N4d C16d C15d . . . 131.8(9)
C11d C16d C15d . . . 120.9(12)
Cu4 O1e C8e . . . 109.1(7)
Cu4 N1e C1e . . . 130.3(7)
Cu4 N1e C7e . . . 122.6(7)
C1e N1e C7e . . . 107.0(8)
C6e N2e C7e . . . 107.8(9)
C10e N3e C11e . . . 107.7(10)
C10e N4e C16e . . . 109.7(8)
N1e C1e C2e . . . 130.4(8)
N1e C1e C6e . . . 108.6(10)
C2e C1e C6e . . . 121.0(9)
C1e C2e C3e . . . 117.8(9)
C2e C3e C4e . . . 121.0(13)
C3e C4e C5e . . . 121.4(11)
C4e C5e C6e . . . 117.0(10)
N2e C6e C1e . . . 106.2(8)
N2e C6e C5e . . . 131.9(10)
C1e C6e C5e . . . 121.8(12)
N1e C7e N2e . . . 110.3(10)
N1e C7e C8e . . . 124.6(8)
N2e C7e C8e . . . 125.1(10)
O1e C8e C7e . . . 109.2(9)
O1e C8e C9e . . . 108.9(8)
C7e C8e C9e . . . 113.2(11)
O2e C9e C8e . . . 109.3(8)
O2e C9e C10e . . . 108.9(11)
C8e C9e C10e . . . 112.8(10)
N3e C10e N4e . . . 110.3(11)
N3e C10e C9e . . . 126.2(12)
N4e C10e C9e . . . 123.4(8)
N3e C11e C12e . . . 132.3(10)
N3e C11e C16e . . . 108.1(8)
C12e C11e C16e . . . 119.6(13)
C11e C12e C13e . . . 117.2(10)
C12e C13e C14e . . . 121.9(11)
C13e C14e C15e . . . 121.7(15)
C14e C15e C16e . . . 116.2(11)
N4e C16e C11e . . . 104.2(12)
N4e C16e C15e . . . 132.5(9)
C11e C16e C15e . . . 123.3(10)
O1f Cl1f O2f . . . 109.9(7)
O1f Cl1f O3f . . . 109.7(5)
O1f Cl1f O4f . . . 110.8(5)
O2f Cl1f O3f . . . 110.6(6)
O2f Cl1f O4f . . . 106.9(5)
O3f Cl1f O4f . . . 109.0(6)
O1g Cl1g O2g . . . 110.7(6)
O1g Cl1g O3g . . . 109.3(7)
O1g Cl1g O4g . . . 109.3(5)
O2g Cl1g O3g . . . 109.0(5)
O2g Cl1g O4g . . . 108.7(6)
O3g Cl1g O4g . . . 109.8(6)
O1h Cl1h O2h . . . 114.0(10)
O1h Cl1h O3h . . . 111.1(13)
O1h Cl1h O4h . . . 96.4(13)
O2h Cl1h O3h . . . 112.9(10)
O2h Cl1h O4h . . . 113.7(15)
O3h Cl1h O4h . . . 107.5(13)
O1i Cl1i O2i . . . 111.9(15)
O1i Cl1i O3i . . . 111.0(19)
O1i Cl1i O4i . . . 104.3(17)
O2i Cl1i O3i . . . 110.4(15)
O2i Cl1i O4i . . . 109(3)
O3i Cl1i O4i . . . 110(3)
O1j Cl1j O2j . . . 106.7(11)
O1j Cl1j O3j . . . 107.8(9)
O1j Cl1j O4j . . . 119.8(10)
O2j Cl1j O3j . . . 108.1(15)
O2j Cl1j O4j . . . 101.5(11)
O3j Cl1j O4j . . . 112.1(13)
O1k Cl1k O2k . . . 107.1(11)
O1k Cl1k O3k . . . 115.1(14)
O1k Cl1k O4k . . . 102.7(10)
O2k Cl1k O3k . . . 114.4(11)
O2k Cl1k O4k . . . 108.4(13)
O3k Cl1k O4k . . . 108.4(17)
O1l Cl1l O2l . . . 107.4(14)
O1l Cl1l O3l . . . 117.5(11)
O1l Cl1l O4l . . . 112.8(11)
O2l Cl1l O3l . . . 119.6(12)
O2l Cl1l O4l . . . 96.4(11)
O3l Cl1l O4l . . . 100.9(11)
O1p C1p C2p . . . 114.9(18)
O1q C1q C2q . . . 110.7(11)
O1r C1r C2r . . . 120(5)
C1s O1s C2t . . . 84(3)
O1s C1s C2s . . . 100.6(19)
O1t C1t C2t . . . 123(3)
O1s C2t C1t . . . 150(4)

loop_
_geom_bond_atom_site_label_1
_geom_bond_atom_site_label_2
_geom_bond_site_symmetry_1
_geom_bond_site_symmetry_2
_geom_bond_distance
Cu1 Cu2 . . 3.063(2)
Cu1 O1a . . 1.965(8)
Cu1 O1b . . 1.912(6)
Cu1 N1b . . 1.966(9)
Cu1 O1d . . 2.349(8)
Cu1 N1d . . 1.959(7)
Cu2 O1a . . 1.973(6)
Cu2 N3a . . 1.954(9)
Cu2 O1b . . 1.916(8)
Cu2 N3b . . 1.966(6)
Cu3 Cu4 . . 3.062(3)
Cu3 O2a . . 1.966(6)
Cu3 N1a . . 1.936(9)
Cu3 O1c . . 1.911(8)
Cu3 N3c . . 1.974(6)
Cu4 O2a . . 1.952(8)
Cu4 O1c . . 1.908(6)
Cu4 N1c . . 1.962(9)
Cu4 O1e . . 2.489(8)
Cu4 N1e . . 1.946(7)
O1a C8a . . 1.407(9)
O2a C9a . . 1.415(9)
N1a C1a . . 1.421(15)
N1a C7a . . 1.335(10)
N2a C6a . . 1.400(13)
N2a C7a . . 1.336(15)
N3a C10a . . 1.343(9)
N3a C11a . . 1.402(14)
N4a C10a . . 1.333(14)
N4a C16a . . 1.384(12)
C1a C2a . . 1.400(13)
C1a C6a . . 1.391(14)
C2a C3a . . 1.365(19)
C3a C4a . . 1.434(17)
C4a C5a . . 1.375(15)
C5a C6a . . 1.371(19)
C7a C8a . . 1.507(15)
C8a C9a . . 1.546(17)
C9a C10a . . 1.501(14)
C11a C12a . . 1.413(12)
C11a C16a . . 1.394(13)
C12a C13a . . 1.362(18)
C13a C14a . . 1.395(15)
C14a C15a . . 1.379(13)
C15a C16a . . 1.371(17)
O1b C8b . . 1.419(10)
O2b C9b . . 1.421(15)
N1b C1b . . 1.406(18)
N1b C7b . . 1.326(11)
N2b C6b . . 1.383(18)
N2b C7b . . 1.373(16)
N3b C10b . . 1.317(14)
N3b C11b . . 1.390(16)
N4b C10b . . 1.345(11)
N4b C16b . . 1.396(19)
C1b C2b . . 1.394(16)
C1b C6b . . 1.401(13)
C2b C3b . . 1.39(3)
C3b C4b . . 1.394(17)
C4b C5b . . 1.39(3)
C5b C6b . . 1.38(3)
C7b C8b . . 1.489(18)
C8b C9b . . 1.528(15)
C9b C10b . . 1.50(2)
C11b C12b . . 1.392(19)
C11b C16b . . 1.392(11)
C12b C13b . . 1.370(17)
C13b C14b . . 1.381(14)
C14b C15b . . 1.38(3)
C15b C16b . . 1.378(17)
O1c C8c . . 1.433(10)
O2c C9c . . 1.424(13)
N1c C1c . . 1.377(17)
N1c C7c . . 1.338(10)
N2c C6c . . 1.399(15)
N2c C7c . . 1.350(14)
N3c C10c . . 1.350(13)
N3c C11c . . 1.387(15)
N4c C10c . . 1.366(11)
N4c C16c . . 1.374(16)
C1c C2c . . 1.419(15)
C1c C6c . . 1.391(12)
C2c C3c . . 1.36(3)
C3c C4c . . 1.397(15)
C4c C5c . . 1.401(17)
C5c C6c . . 1.40(2)
C7c C8c . . 1.507(18)
C8c C9c . . 1.506(15)
C9c C10c . . 1.483(18)
C11c C12c . . 1.403(17)
C11c C16c . . 1.403(10)
C12c C13c . . 1.377(15)
C13c C14c . . 1.397(12)
C14c C15c . . 1.378(19)
C15c C16c . . 1.392(15)
O1d C8d . . 1.417(10)
O2d C9d . . 1.419(10)
N1d C1d . . 1.414(13)
N1d C7d . . 1.304(15)
N2d C6d . . 1.373(16)
N2d C7d . . 1.359(10)
N3d C10d . . 1.344(12)
N3d C11d . . 1.398(18)
N4d C10d . . 1.325(16)
N4d C16d . . 1.367(17)
C1d C2d . . 1.399(18)
C1d C6d . . 1.385(15)
C2d C3d . . 1.394(13)
C3d C4d . . 1.381(18)
C4d C5d . . 1.36(3)
C5d C6d . . 1.409(13)
C7d C8d . . 1.510(16)
C8d C9d . . 1.551(18)
C9d C10d . . 1.48(2)
C11d C12d . . 1.396(17)
C11d C16d . . 1.375(13)
C12d C13d . . 1.37(3)
C13d C14d . . 1.379(18)
C14d C15d . . 1.38(3)
C15d C16d . . 1.39(3)
O1e C8e . . 1.429(10)
O2e C9e . . 1.427(11)
N1e C1e . . 1.398(13)
N1e C7e . . 1.339(14)
N2e C6e . . 1.392(16)
N2e C7e . . 1.373(11)
N3e C10e . . 1.340(10)
N3e C11e . . 1.377(17)
N4e C10e . . 1.317(18)
N4e C16e . . 1.401(15)
C1e C2e . . 1.368(17)
C1e C6e . . 1.390(13)
C2e C3e . . 1.375(15)
C3e C4e . . 1.403(15)
C4e C5e . . 1.37(3)
C5e C6e . . 1.380(15)
C7e C8e . . 1.473(16)
C8e C9e . . 1.516(19)
C9e C10e . . 1.518(17)
C11e C12e . . 1.401(14)
C11e C16e . . 1.409(15)
C12e C13e . . 1.36(3)
C13e C14e . . 1.425(18)
C14e C15e . . 1.359(15)
C15e C16e . . 1.38(3)
Cl1f O1f . . 1.422(10)
Cl1f O2f . . 1.431(11)
Cl1f O3f . . 1.437(9)
Cl1f O4f . . 1.445(6)
Cl1g O1g . . 1.426(10)
Cl1g O2g . . 1.416(8)
Cl1g O3g . . 1.431(11)
Cl1g O4g . . 1.430(9)
Cl1h O1h . . 1.509(18)
Cl1h O2h . . 1.600(19)
Cl1h O3h . . 1.417(16)
Cl1h O4h . . 1.55(4)
Cl1i O1i . . 1.43(3)
Cl1i O2i . . 1.43(3)
Cl1i O3i . . 1.42(3)
Cl1i O4i . . 1.36(4)
Cl1j O1j . . 1.428(11)
Cl1j O2j . . 1.49(3)
Cl1j O3j . . 1.42(3)
Cl1j O4j . . 1.418(16)
Cl1k O1k . . 1.441(15)
Cl1k O2k . . 1.367(17)
Cl1k O3k . . 1.41(4)
Cl1k O4k . . 1.51(3)
Cl1l O1l . . 1.47(3)
Cl1l O2l . . 1.38(3)
Cl1l O3l . . 1.308(14)
Cl1l O4l . . 1.708(18)
O1p C1p . . 1.46(3)
C1p C2p . . 1.45(4)
O1q C1q . . 1.456(17)
C1q C2q . . 1.53(3)
O1r C1r . . 1.33(5)
C1r C2r . . 1.27(5)
O1s C1s . . 1.35(5)
O1s C2t . . 1.36(4)
C1s C2s . . 1.46(3)
O1t C1t . . 1.48(6)
C1t C2t . . 1.64(4)

loop_
_geom_torsion_atom_site_label_1
_geom_torsion_atom_site_label_2
_geom_torsion_atom_site_label_3
_geom_torsion_atom_site_label_4
_geom_torsion_site_symmetry_1
_geom_torsion_site_symmetry_2
_geom_torsion_site_symmetry_3
_geom_torsion_site_symmetry_4
_geom_torsion
O1a Cu1 Cu2 O1a . . . . -.0(5)
O1a Cu1 Cu2 N3a . . . . 15.5(5)
O1a Cu1 Cu2 O1b . . . . -173.1(6)
O1a Cu1 Cu2 N3b . . . . 177.2(6)
O1b Cu1 Cu2 O1a . . . . 173.1(6)
O1b Cu1 Cu2 N3a . . . . -171.4(6)
O1b Cu1 Cu2 O1b . . . . .0(6)
O1b Cu1 Cu2 N3b . . . . -9.8(6)
N1b Cu1 Cu2 O1a . . . . -159.5(5)
N1b Cu1 Cu2 N3a . . . . -144.0(5)
N1b Cu1 Cu2 O1b . . . . 27.4(6)
N1b Cu1 Cu2 N3b . . . . 17.7(5)
O1d Cu1 Cu2 O1a . . . . 95.1(4)
O1d Cu1 Cu2 N3a . . . . 110.7(4)
O1d Cu1 Cu2 O1b . . . . -77.9(5)
O1d Cu1 Cu2 N3b . . . . -87.7(4)
N1d Cu1 Cu2 O1a . . . . 12.6(6)
N1d Cu1 Cu2 N3a . . . . 28.2(6)
N1d Cu1 Cu2 O1b . . . . -160.4(6)
N1d Cu1 Cu2 N3b . . . . -170.2(6)
Cu2 Cu1 O1a Cu2 . . . . .00(6)
Cu2 Cu1 O1a C8a . . . . 172.1(11)
O1b Cu1 O1a Cu2 . . . . -4.3(4)
O1b Cu1 O1a C8a . . . . 167.9(9)
N1b Cu1 O1a Cu2 . . . . 39.7(9)
N1b Cu1 O1a C8a . . . . -148.2(9)
O1d Cu1 O1a Cu2 . . . . -93.9(3)
O1d Cu1 O1a C8a . . . . 78.2(9)
N1d Cu1 O1a Cu2 . . . . -171.3(4)
N1d Cu1 O1a C8a . . . . .8(9)
Cu2 Cu1 O1b Cu2 . . . . -.00(7)
Cu2 Cu1 O1b C8b . . . . 155.9(10)
O1a Cu1 O1b Cu2 . . . . 4.5(4)
O1a Cu1 O1b C8b . . . . 160.4(8)
N1b Cu1 O1b Cu2 . . . . -155.3(5)
N1b Cu1 O1b C8b . . . . .6(8)
O1d Cu1 O1b Cu2 . . . . 107.0(4)
O1d Cu1 O1b C8b . . . . -97.1(8)
N1d Cu1 O1b Cu2 . . . . 71.4(15)
N1d Cu1 O1b C8b . . . . -132.7(14)
Cu2 Cu1 N1b C1b . . . . 157.8(12)
Cu2 Cu1 N1b C7b . . . . -14.1(10)
O1a Cu1 N1b C1b . . . . 131.2(12)
O1a Cu1 N1b C7b . . . . -40.6(13)
O1b Cu1 N1b C1b . . . . 174.0(14)
O1b Cu1 N1b C7b . . . . 2.1(9)
O1d Cu1 N1b C1b . . . . -94.3(13)
O1d Cu1 N1b C7b . . . . 93.9(9)
N1d Cu1 N1b C1b . . . . -16.6(14)
N1d Cu1 N1b C7b . . . . 171.5(9)
Cu2 Cu1 O1d C8d . . . . -121.1(8)
O1a Cu1 O1d C8d . . . . -81.1(8)
O1b Cu1 O1d C8d . . . . -157.2(8)
N1b Cu1 O1d C8d . . . . 120.0(8)
N1d Cu1 O1d C8d . . . . 14.5(8)
Cu2 Cu1 N1d C1d . . . . -90.8(11)
Cu2 Cu1 N1d C7d . . . . 85.7(9)
O1a Cu1 N1d C1d . . . . -82.8(11)
O1a Cu1 N1d C7d . . . . 93.7(9)
O1b Cu1 N1d C1d . . . . -147.1(13)
O1b Cu1 N1d C7d . . . . 29.4(19)
N1b Cu1 N1d C1d . . . . 81.8(11)
N1b Cu1 N1d C7d . . . . -101.7(9)
O1d Cu1 N1d C1d . . . . 176.0(11)
O1d Cu1 N1d C7d . . . . -7.4(8)
Cu1 Cu2 O1a Cu1 . . . . -.00(6)
Cu1 Cu2 O1a C8a . . . . -172.3(10)
N3a Cu2 O1a Cu1 . . . . -168.2(4)
N3a Cu2 O1a C8a . . . . 19.5(9)
O1b Cu2 O1a Cu1 . . . . 4.3(4)
O1b Cu2 O1a C8a . . . . -168.0(9)
N3b Cu2 O1a Cu1 . . . . -8.9(16)
N3b Cu2 O1a C8a . . . . 178.8(14)
Cu1 Cu2 N3a C10a . . . . -36.3(10)
Cu1 Cu2 N3a C11a . . . . 130.4(9)
O1a Cu2 N3a C10a . . . . -26.6(9)
O1a Cu2 N3a C11a . . . . 140.0(10)
O1b Cu2 N3a C10a . . . . -57.5(18)
O1b Cu2 N3a C11a . . . . 109.2(13)
N3b Cu2 N3a C10a . . . . 158.7(9)
N3b Cu2 N3a C11a . . . . -34.6(11)
Cu1 Cu2 O1b Cu1 . . . . .00(7)
Cu1 Cu2 O1b C8b . . . . -152.7(11)
O1a Cu2 O1b Cu1 . . . . -4.5(4)
O1a Cu2 O1b C8b . . . . -157.2(10)
N3a Cu2 O1b Cu1 . . . . 27.4(15)
N3a Cu2 O1b C8b . . . . -125.2(13)
N3b Cu2 O1b Cu1 . . . . 172.2(5)
N3b Cu2 O1b C8b . . . . 19.5(10)
Cu1 Cu2 N3b C10b . . . . -26.0(11)
Cu1 Cu2 N3b C11b . . . . 149.8(9)
O1a Cu2 N3b C10b . . . . -19(2)
O1a Cu2 N3b C11b . . . . 156.7(12)
N3a Cu2 N3b C10b . . . . 139.8(9)
N3a Cu2 N3b C11b . . . . -44.5(11)
O1b Cu2 N3b C10b . . . . -31.8(10)
O1b Cu2 N3b C11b . . . . 144.0(11)
O2a Cu3 Cu4 O2a . . . . .0(5)
O2a Cu3 Cu4 O1c . . . . 169.5(5)
O2a Cu3 Cu4 N1c . . . . -165.2(5)
O2a Cu3 Cu4 O1e . . . . 79.5(4)
O2a Cu3 Cu4 N1e . . . . -3.6(6)
N1a Cu3 Cu4 O2a . . . . 20.3(5)
N1a Cu3 Cu4 O1c . . . . -170.2(5)
N1a Cu3 Cu4 N1c . . . . -144.9(5)
N1a Cu3 Cu4 O1e . . . . 99.8(4)
N1a Cu3 Cu4 N1e . . . . 16.8(6)
O1c Cu3 Cu4 O2a . . . . -169.5(5)
O1c Cu3 Cu4 O1c . . . . -.0(5)
O1c Cu3 Cu4 N1c . . . . 25.3(5)
O1c Cu3 Cu4 O1e . . . . -90.0(4)
O1c Cu3 Cu4 N1e . . . . -173.0(6)
N3c Cu3 Cu4 O2a . . . . -179.9(5)
N3c Cu3 Cu4 O1c . . . . -10.5(5)
N3c Cu3 Cu4 N1c . . . . 14.8(5)
N3c Cu3 Cu4 O1e . . . . -100.4(4)
N3c Cu3 Cu4 N1e . . . . 176.5(6)
Cu4 Cu3 O2a Cu4 . . . . -.00(6)
Cu4 Cu3 O2a C9a . . . . -176.9(10)
N1a Cu3 O2a Cu4 . . . . -164.0(4)
N1a Cu3 O2a C9a . . . . 19.1(8)
O1c Cu3 O2a Cu4 . . . . 6.5(3)
O1c Cu3 O2a C9a . . . . -170.4(8)
N3c Cu3 O2a Cu4 . . . . .2(15)
N3c Cu3 O2a C9a . . . . -176.7(13)
Cu4 Cu3 N1a C1a . . . . 129.2(8)
Cu4 Cu3 N1a C7a . . . . -43.9(10)
O2a Cu3 N1a C1a . . . . 141.7(10)
O2a Cu3 N1a C7a . . . . -31.5(9)
O1c Cu3 N1a C1a . . . . 109.3(11)
O1c Cu3 N1a C7a . . . . -63.9(15)
N3c Cu3 N1a C1a . . . . -34.3(10)
N3c Cu3 N1a C7a . . . . 152.5(8)
Cu4 Cu3 O1c Cu4 . . . . .00(6)
Cu4 Cu3 O1c C8c . . . . -158.0(10)
O2a Cu3 O1c Cu4 . . . . -6.8(4)
O2a Cu3 O1c C8c . . . . -164.7(9)
N1a Cu3 O1c Cu4 . . . . 27.0(12)
N1a Cu3 O1c C8c . . . . -130.9(11)
N3c Cu3 O1c Cu4 . . . . 171.7(4)
N3c Cu3 O1c C8c . . . . 13.7(8)
Cu4 Cu3 N3c C10c . . . . -20.2(10)
Cu4 Cu3 N3c C11c . . . . 163.1(8)
O2a Cu3 N3c C10c . . . . -20.3(19)
O2a Cu3 N3c C11c . . . . 162.9(12)
N1a Cu3 N3c C10c . . . . 143.4(9)
N1a Cu3 N3c C11c . . . . -33.3(11)
O1c Cu3 N3c C10c . . . . -26.4(9)
O1c Cu3 N3c C11c . . . . 156.8(10)
Cu3 Cu4 O2a Cu3 . . . . .00(6)
Cu3 Cu4 O2a C9a . . . . 176.8(10)
O1c Cu4 O2a Cu3 . . . . -6.5(3)
O1c Cu4 O2a C9a . . . . 170.3(9)
N1c Cu4 O2a Cu3 . . . . 29.7(8)
N1c Cu4 O2a C9a . . . . -153.5(8)
O1e Cu4 O2a Cu3 . . . . -107.5(3)
O1e Cu4 O2a C9a . . . . 69.2(8)
N1e Cu4 O2a Cu3 . . . . 177.6(4)
N1e Cu4 O2a C9a . . . . -5.7(9)
Cu3 Cu4 O1c Cu3 . . . . -.00(6)
Cu3 Cu4 O1c C8c . . . . 160.7(9)
O2a Cu4 O1c Cu3 . . . . 6.8(4)
O2a Cu4 O1c C8c . . . . 167.5(8)
N1c Cu4 O1c Cu3 . . . . -157.2(4)
N1c Cu4 O1c C8c . . . . 3.5(7)
O1e Cu4 O1c Cu3 . . . . 99.2(4)
O1e Cu4 O1c C8c . . . . -100.1(7)
Cu3 Cu4 N1c C1c . . . . 156.8(11)
Cu3 Cu4 N1c C7c . . . . -13.5(9)
O2a Cu4 N1c C1c . . . . 136.6(11)
O2a Cu4 N1c C7c . . . . -33.7(12)
O1c Cu4 N1c C1c . . . . 171.8(13)
O1c Cu4 N1c C7c . . . . 1.4(8)
O1e Cu4 N1c C1c . . . . -87.7(12)
O1e Cu4 N1c C7c . . . . 101.9(8)
N1e Cu4 N1c C1c . . . . -10.4(13)
N1e Cu4 N1c C7c . . . . 179.3(8)
Cu3 Cu4 O1e C8e . . . . -131.0(7)
O2a Cu4 O1e C8e . . . . -92.8(7)
O1c Cu4 O1e C8e . . . . -168.7(7)
N1c Cu4 O1e C8e . . . . 106.1(8)
N1e Cu4 O1e C8e . . . . 4.5(8)
Cu3 Cu4 N1e C1e . . . . -83.4(11)
Cu3 Cu4 N1e C7e . . . . 92.3(10)
O2a Cu4 N1e C1e . . . . -85.7(11)
O2a Cu4 N1e C7e . . . . 90.0(10)
N1c Cu4 N1e C1e . . . . 79.6(11)
N1c Cu4 N1e C7e . . . . -104.7(10)
O1e Cu4 N1e C1e . . . . -178.9(11)
O1e Cu4 N1e C7e . . . . -3.1(9)
Cu1 O1a C8a C7a . . . . 89.4(10)
Cu1 O1a C8a C9a . . . . -149.5(7)
Cu2 O1a C8a C7a . . . . -100.3(10)
Cu2 O1a C8a C9a . . . . 20.8(12)
Cu3 O2a C9a C8a . . . . 23.3(12)
Cu3 O2a C9a C10a . . . . -99.3(10)
Cu4 O2a C9a C8a . . . . -152.7(7)
Cu4 O2a C9a C10a . . . . 84.7(11)
Cu3 N1a C1a C2a . . . . 4.1(18)
Cu3 N1a C1a C6a . . . . -176.5(8)
C7a N1a C1a C2a . . . . 178.2(12)
C7a N1a C1a C6a . . . . -2.5(12)
Cu3 N1a C7a N2a . . . . 175.8(7)
Cu3 N1a C7a C8a . . . . -.6(14)
C1a N1a C7a N2a . . . . 1.0(12)
C1a N1a C7a C8a . . . . -175.5(10)
C7a N2a C6a C1a . . . . -2.4(12)
C7a N2a C6a C5a . . . . 180.0(13)
C6a N2a C7a N1a . . . . .9(13)
C6a N2a C7a C8a . . . . 177.3(10)
Cu2 N3a C10a N4a . . . . 171.5(8)
Cu2 N3a C10a C9a . . . . -7.8(15)
C11a N3a C10a N4a . . . . 1.5(13)
C11a N3a C10a C9a . . . . -177.9(11)
Cu2 N3a C11a C12a . . . . 13(2)
Cu2 N3a C11a C16a . . . . -170.7(8)
C10a N3a C11a C12a . . . . -178.9(13)
C10a N3a C11a C16a . . . . -2.6(13)
C16a N4a C10a N3a . . . . .3(13)
C16a N4a C10a C9a . . . . 179.6(11)
C10a N4a C16a C11a . . . . -1.9(13)
C10a N4a C16a C15a . . . . 179.3(13)
N1a C1a C2a C3a . . . . 179.6(11)
C6a C1a C2a C3a . . . . .3(17)
N1a C1a C6a N2a . . . . 3.0(12)
N1a C1a C6a C5a . . . . -179.1(11)
C2a C1a C6a N2a . . . . -177.6(10)
C2a C1a C6a C5a . . . . .4(18)
C1a C2a C3a C4a . . . . -2.0(18)
C2a C3a C4a C5a . . . . 3(2)
C3a C4a C5a C6a . . . . -2.4(19)
C4a C5a C6a N2a . . . . 178.0(13)
C4a C5a C6a C1a . . . . .7(18)
N1a C7a C8a O1a . . . . 176.0(9)
N1a C7a C8a C9a . . . . 54.5(12)
N2a C7a C8a O1a . . . . -.0(12)
N2a C7a C8a C9a . . . . -121.5(11)
O1a C8a C9a O2a . . . . 174.8(8)
O1a C8a C9a C10a . . . . -62.0(10)
C7a C8a C9a O2a . . . . -62.7(10)
C7a C8a C9a C10a . . . . 60.5(8)
O2a C9a C10a N3a . . . . -177.4(10)
O2a C9a C10a N4a . . . . 3.4(16)
C8a C9a C10a N3a . . . . 59.6(13)
C8a C9a C10a N4a . . . . -119.6(11)
N3a C11a C12a C13a . . . . 177.8(12)
C16a C11a C12a C13a . . . . 1.9(18)
N3a C11a C16a N4a . . . . 2.8(13)
N3a C11a C16a C15a . . . . -178.3(11)
C12a C11a C16a N4a . . . . 179.5(11)
C12a C11a C16a C15a . . . . -1.5(19)
C11a C12a C13a C14a . . . . -1.1(19)
C12a C13a C14a C15a . . . . 0(2)
C13a C14a C15a C16a . . . . .4(19)
C14a C15a C16a N4a . . . . 179.0(13)
C14a C15a C16a C11a . . . . .4(19)
Cu1 O1b C8b C7b . . . . -2.7(12)
Cu1 O1b C8b C9b . . . . -126.6(9)
Cu2 O1b C8b C7b . . . . 147.0(8)
Cu2 O1b C8b C9b . . . . 23.1(14)
Cu1 N1b C1b C2b . . . . 5(3)
Cu1 N1b C1b C6b . . . . -172.6(10)
C7b N1b C1b C2b . . . . 177.0(14)
C7b N1b C1b C6b . . . . -.5(14)
Cu1 N1b C7b N2b . . . . 175.4(8)
Cu1 N1b C7b C8b . . . . -4.6(14)
C1b N1b C7b N2b . . . . .8(14)
C1b N1b C7b C8b . . . . -179.3(11)
C7b N2b C6b C1b . . . . .4(15)
C7b N2b C6b C5b . . . . -179.4(17)
C6b N2b C7b N1b . . . . -.8(15)
C6b N2b C7b C8b . . . . 179.3(12)
Cu2 N3b C10b N4b . . . . 178.3(8)
Cu2 N3b C10b C9b . . . . .0(16)
C11b N3b C10b N4b . . . . 1.6(14)
C11b N3b C10b C9b . . . . -176.7(11)
Cu2 N3b C11b C12b . . . . 4(2)
Cu2 N3b C11b C16b . . . . -177.3(9)
C10b N3b C11b C12b . . . . -179.9(14)
C10b N3b C11b C16b . . . . -1.1(14)
C16b N4b C10b N3b . . . . -1.5(14)
C16b N4b C10b C9b . . . . 176.8(12)
C10b N4b C16b C11b . . . . .7(14)
C10b N4b C16b C15b . . . . 178.7(14)
N1b C1b C2b C3b . . . . -178.4(14)
C6b C1b C2b C3b . . . . -1(2)
N1b C1b C6b N2b . . . . .0(15)
N1b C1b C6b C5b . . . . 179.9(14)
C2b C1b C6b N2b . . . . -177.7(13)
C2b C1b C6b C5b . . . . 2(3)
C1b C2b C3b C4b . . . . 0(3)
C2b C3b C4b C5b . . . . 2(3)
C3b C4b C5b C6b . . . . 0(3)
C4b C5b C6b N2b . . . . 178.6(16)
C4b C5b C6b C1b . . . . -1(3)
N1b C7b C8b O1b . . . . 4.8(15)
N1b C7b C8b C9b . . . . 126.1(11)
N2b C7b C8b O1b . . . . -175.3(12)
N2b C7b C8b C9b . . . . -53.9(15)
O1b C8b C9b O2b . . . . 58.4(13)
O1b C8b C9b C10b . . . . -61.9(11)
C7b C8b C9b O2b . . . . -60.0(11)
C7b C8b C9b C10b . . . . 179.7(7)
O2b C9b C10b N3b . . . . -64.9(15)
O2b C9b C10b N4b . . . . 117.1(12)
C8b C9b C10b N3b . . . . 53.6(14)
C8b C9b C10b N4b . . . . -124.4(11)
N3b C11b C12b C13b . . . . 179.0(13)
C16b C11b C12b C13b . . . . .3(18)
N3b C11b C16b N4b . . . . .2(14)
N3b C11b C16b C15b . . . . -178.0(12)
C12b C11b C16b N4b . . . . 179.2(11)
C12b C11b C16b C15b . . . . 0(2)
C11b C12b C13b C14b . . . . -1(3)
C12b C13b C14b C15b . . . . 1(3)
C13b C14b C15b C16b . . . . 0(3)
C14b C15b C16b N4b . . . . -178.9(14)
C14b C15b C16b C11b . . . . -1(2)
Cu3 O1c C8c C7c . . . . 148.9(7)
Cu3 O1c C8c C9c . . . . 25.4(12)
Cu4 O1c C8c C7c . . . . -6.7(11)
Cu4 O1c C8c C9c . . . . -130.2(8)
Cu4 N1c C1c C2c . . . . 9(3)
Cu4 N1c C1c C6c . . . . -170.7(10)
C7c N1c C1c C2c . . . . 179.3(13)
C7c N1c C1c C6c . . . . .1(13)
Cu4 N1c C7c N2c . . . . 174.3(8)
Cu4 N1c C7c C8c . . . . -6.0(13)
C1c N1c C7c N2c . . . . .7(13)
C1c N1c C7c C8c . . . . -179.6(10)
C7c N2c C6c C1c . . . . 1.1(13)
C7c N2c C6c C5c . . . . -177.4(13)
C6c N2c C7c N1c . . . . -1.2(13)
C6c N2c C7c C8c . . . . 179.2(11)
Cu3 N3c C10c N4c . . . . -176.3(7)
Cu3 N3c C10c C9c . . . . -.8(15)
C11c N3c C10c N4c . . . . 1.1(12)
C11c N3c C10c C9c . . . . 176.6(11)
Cu3 N3c C11c C12c . . . . -3.7(18)
Cu3 N3c C11c C16c . . . . 175.6(8)
C10c N3c C11c C12c . . . . 179.3(12)
C10c N3c C11c C16c . . . . -1.5(12)
C16c N4c C10c N3c . . . . -.3(13)
C16c N4c C10c C9c . . . . -175.9(11)
C10c N4c C16c C11c . . . . -.6(12)
C10c N4c C16c C15c . . . . 177.8(12)
N1c C1c C2c C3c . . . . -178.7(13)
C6c C1c C2c C3c . . . . .4(18)
N1c C1c C6c N2c . . . . -.8(13)
N1c C1c C6c C5c . . . . 177.9(12)
C2c C1c C6c N2c . . . . 179.9(11)
C2c C1c C6c C5c . . . . -1.5(19)
C1c C2c C3c C4c . . . . 0(2)
C2c C3c C4c C5c . . . . 0(3)
C3c C4c C5c C6c . . . . 0(2)
C4c C5c C6c N2c . . . . 179.6(13)
C4c C5c C6c C1c . . . . 1(2)
N1c C7c C8c O1c . . . . 8.0(14)
N1c C7c C8c C9c . . . . 129.8(10)
N2c C7c C8c O1c . . . . -172.3(11)
N2c C7c C8c C9c . . . . -50.5(15)
O1c C8c C9c O2c . . . . 62.1(12)
O1c C8c C9c C10c . . . . -58.4(10)
C7c C8c C9c O2c . . . . -55.9(11)
C7c C8c C9c C10c . . . . -176.4(7)
O2c C9c C10c N3c . . . . -71.9(13)
O2c C9c C10c N4c . . . . 103.0(11)
C8c C9c C10c N3c . . . . 49.3(14)
C8c C9c C10c N4c . . . . -135.8(10)
N3c C11c C12c C13c . . . . 178.0(12)
C16c C11c C12c C13c . . . . -1.1(17)
N3c C11c C16c N4c . . . . 1.3(12)
N3c C11c C16c C15c . . . . -177.3(10)
C12c C11c C16c N4c . . . . -179.4(10)
C12c C11c C16c C15c . . . . 2.0(17)
C11c C12c C13c C14c . . . . -.0(18)
C12c C13c C14c C15c . . . . .4(19)
C13c C14c C15c C16c . . . . .4(18)
C14c C15c C16c N4c . . . . -179.8(12)
C14c C15c C16c C11c . . . . -1.6(17)
Cu1 O1d C8d C7d . . . . -17.1(11)
Cu1 O1d C8d C9d . . . . -139.2(9)
Cu1 N1d C1d C2d . . . . -2(2)
Cu1 N1d C1d C6d . . . . 175.8(9)
C7d N1d C1d C2d . . . . -178.5(13)
C7d N1d C1d C6d . . . . -1.1(13)
Cu1 N1d C7d N2d . . . . -177.4(8)
Cu1 N1d C7d C8d . . . . -.5(15)
C1d N1d C7d N2d . . . . -.0(13)
C1d N1d C7d C8d . . . . 176.9(11)
C7d N2d C6d C1d . . . . -1.8(13)
C7d N2d C6d C5d . . . . 178.2(14)
C6d N2d C7d N1d . . . . 1.1(14)
C6d N2d C7d C8d . . . . -175.8(11)
C11d N3d C10d N4d . . . . .5(14)
C11d N3d C10d C9d . . . . 179.6(12)
C10d N3d C11d C12d . . . . 179.6(14)
C10d N3d C11d C16d . . . . -.2(14)
C16d N4d C10d N3d . . . . -.7(14)
C16d N4d C10d C9d . . . . -179.8(12)
C10d N4d C16d C11d . . . . .6(14)
C10d N4d C16d C15d . . . . -179.5(15)
N1d C1d C2d C3d . . . . 179.1(12)
C6d C1d C2d C3d . . . . 2.0(18)
N1d C1d C6d N2d . . . . 1.7(13)
N1d C1d C6d C5d . . . . -178.2(12)
C2d C1d C6d N2d . . . . 179.4(12)
C2d C1d C6d C5d . . . . 0(2)
C1d C2d C3d C4d . . . . -1.2(19)
C2d C3d C4d C5d . . . . -1(3)
C3d C4d C5d C6d . . . . 3(3)
C4d C5d C6d N2d . . . . 178.3(14)
C4d C5d C6d C1d . . . . -2(2)
N1d C7d C8d O1d . . . . 13.4(15)
N1d C7d C8d C9d . . . . 133.5(11)
N2d C7d C8d O1d . . . . -170.1(11)
N2d C7d C8d C9d . . . . -49.9(14)
O1d C8d C9d O2d . . . . -175.2(10)
O1d C8d C9d C10d . . . . 65.5(12)
C7d C8d C9d O2d . . . . 66.2(13)
C7d C8d C9d C10d . . . . -53.1(10)
O2d C9d C10d N3d . . . . 176.5(12)
O2d C9d C10d N4d . . . . -4.5(16)
C8d C9d C10d N3d . . . . -62.2(14)
C8d C9d C10d N4d . . . . 116.8(12)
N3d C11d C12d C13d . . . . -179.1(14)
C16d C11d C12d C13d . . . . 0(2)
N3d C11d C16d N4d . . . . -.2(14)
N3d C11d C16d C15d . . . . 179.8(12)
C12d C11d C16d N4d . . . . 179.9(12)
C12d C11d C16d C15d . . . . .0(16)
C11d C12d C13d C14d . . . . -1(3)
C12d C13d C14d C15d . . . . 1(3)
C13d C14d C15d C16d . . . . 0(3)
C14d C15d C16d N4d . . . . -180.0(15)
C14d C15d C16d C11d . . . . 0(3)
Cu4 O1e C8e C7e . . . . -4.8(12)
Cu4 O1e C8e C9e . . . . -128.8(9)
Cu4 N1e C1e C2e . . . . -3(2)
Cu4 N1e C1e C6e . . . . 175.0(9)
C7e N1e C1e C2e . . . . -179.4(13)
C7e N1e C1e C6e . . . . -1.2(14)
Cu4 N1e C7e N2e . . . . -176.5(8)
Cu4 N1e C7e C8e . . . . 1.4(17)
C1e N1e C7e N2e . . . . .1(14)
C1e N1e C7e C8e . . . . 178.0(12)
C7e N2e C6e C1e . . . . -1.7(14)
C7e N2e C6e C5e . . . . 177.9(15)
C6e N2e C7e N1e . . . . 1.0(14)
C6e N2e C7e C8e . . . . -176.9(12)
C11e N3e C10e N4e . . . . .5(14)
C11e N3e C10e C9e . . . . -176.2(12)
C10e N3e C11e C12e . . . . 178.3(14)
C10e N3e C11e C16e . . . . -.7(14)
C16e N4e C10e N3e . . . . -.1(14)
C16e N4e C10e C9e . . . . 176.7(11)
C10e N4e C16e C11e . . . . -.3(14)
C10e N4e C16e C15e . . . . -179.8(14)
N1e C1e C2e C3e . . . . 176.0(13)
C6e C1e C2e C3e . . . . -2(2)
N1e C1e C6e N2e . . . . 1.8(14)
N1e C1e C6e C5e . . . . -177.9(13)
C2e C1e C6e N2e . . . . -179.8(12)
C2e C1e C6e C5e . . . . 0(2)
C1e C2e C3e C4e . . . . 1(3)
C2e C3e C4e C5e . . . . 0(3)
C3e C4e C5e C6e . . . . -2(3)
C4e C5e C6e N2e . . . . -178.0(14)
C4e C5e C6e C1e . . . . 2(3)
N1e C7e C8e O1e . . . . 3.1(17)
N1e C7e C8e C9e . . . . 124.5(12)
N2e C7e C8e O1e . . . . -179.3(11)
N2e C7e C8e C9e . . . . -57.8(15)
O1e C8e C9e O2e . . . . -177.9(10)
O1e C8e C9e C10e . . . . 60.8(12)
C7e C8e C9e O2e . . . . 60.5(12)
C7e C8e C9e C10e . . . . -60.8(10)
O2e C9e C10e N3e . . . . 175.2(11)
O2e C9e C10e N4e . . . . -1.1(16)
C8e C9e C10e N3e . . . . -63.3(15)
C8e C9e C10e N4e . . . . 120.4(12)
N3e C11e C12e C13e . . . . 179.8(13)
C16e C11e C12e C13e . . . . -1.4(19)
N3e C11e C16e N4e . . . . .6(14)
N3e C11e C16e C15e . . . . -179.9(12)
C12e C11e C16e N4e . . . . -178.5(11)
C12e C11e C16e C15e . . . . 1(2)
C11e C12e C13e C14e . . . . 1(3)
C12e C13e C14e C15e . . . . 0(3)
C13e C14e C15e C16e . . . . 0(3)
C14e C15e C16e N4e . . . . 178.9(14)
C14e C15e C16e C11e . . . . 0(3)
